data_7024210
loop_
_publ_author_name
'Wallis, Christopher J.'
'Kraft, Ira L.'
'Patrick, Brian O.'
'Mehrkhodavandi, Parisa'

_publ_section_title
;
 Electron rich bidentate phosphinimine-imine ligands: synthesis and
 reactivity of late transition metal complexes.
;
_journal_issue 2
_journal_name_full 'Dalton transactions (Cambridge, England : 2003)'
_journal_page_first 541
_journal_page_last 547
_journal_paper_doi 10.1039/b912783f
_journal_volume 39
_journal_year 2010
_chemical_formula_sum 'C41 H37 Br2 Cl2 N2 Ni P'
_chemical_formula_weight 878.13
_chemical_name_systematic
;
?
;
_space_group_IT_number 33
_symmetry_cell_setting orthorhombic
_symmetry_space_group_name_Hall 'P 2c -2n'
_symmetry_space_group_name_H-M 'P n a 21'
_atom_sites_solution_hydrogens geom
_atom_sites_solution_primary direct
_atom_sites_solution_secondary difmap
_audit_creation_method SHELXL-97
_cell_angle_alpha 90.00
_cell_angle_beta 90.00
_cell_angle_gamma 90.00
_cell_formula_units_Z 4
_cell_length_a 21.2062(12)
_cell_length_b 13.2498(7)
_cell_length_c 13.7667(8)
_cell_measurement_reflns_used 9950
_cell_measurement_temperature 173(2)
_cell_measurement_theta_max 24.85
_cell_measurement_theta_min 2.34
_cell_volume 3868.1(4)
_computing_structure_refinement 'SHELXL-97 (Sheldrick, 1997)'
_diffrn_ambient_temperature 173(2)
_diffrn_measured_fraction_theta_full 0.999
_diffrn_measured_fraction_theta_max 0.999
_diffrn_measurement_device_type 'Bruker X8 APEX II'
_diffrn_measurement_method 'area detector'
_diffrn_radiation_monochromator graphite
_diffrn_radiation_source 'fine-focus sealed tube'
_diffrn_radiation_type MoK\a
_diffrn_radiation_wavelength 0.71073
_diffrn_reflns_av_R_equivalents 0.0426
_diffrn_reflns_av_sigmaI/netI 0.0525
_diffrn_reflns_limit_h_max 27
_diffrn_reflns_limit_h_min -22
_diffrn_reflns_limit_k_max 16
_diffrn_reflns_limit_k_min -17
_diffrn_reflns_limit_l_max 18
_diffrn_reflns_limit_l_min -18
_diffrn_reflns_number 40528
_diffrn_reflns_theta_full 27.90
_diffrn_reflns_theta_max 27.90
_diffrn_reflns_theta_min 1.81
_exptl_absorpt_coefficient_mu 2.779
_exptl_absorpt_correction_T_max 0.846
_exptl_absorpt_correction_T_min 0.642
_exptl_absorpt_correction_type multi-scan
_exptl_crystal_colour green
_exptl_crystal_density_diffrn 1.508
_exptl_crystal_density_method 'not measured'
_exptl_crystal_description prism
_exptl_crystal_F_000 1776
_exptl_crystal_size_max 0.42
_exptl_crystal_size_mid 0.35
_exptl_crystal_size_min 0.06
_refine_diff_density_max 0.433
_refine_diff_density_min -0.270
_refine_diff_density_rms 0.059
_refine_ls_abs_structure_details 'Flack H D (1983), Acta Cryst. A39, 876-881'
_refine_ls_abs_structure_Flack 0.004(4)
_refine_ls_extinction_method none
_refine_ls_goodness_of_fit_ref 0.983
_refine_ls_hydrogen_treatment constr
_refine_ls_matrix_type full
_refine_ls_number_parameters 445
_refine_ls_number_reflns 9177
_refine_ls_number_restraints 1
_refine_ls_restrained_S_all 0.983
_refine_ls_R_factor_all 0.0436
_refine_ls_R_factor_gt 0.0288
_refine_ls_shift/su_max 0.033
_refine_ls_shift/su_mean 0.001
_refine_ls_structure_factor_coef Fsqd
_refine_ls_weighting_details 'calc w=1/[\s^2^(Fo^2^)+(0.0149P)^2^+0.0000P] where P=(Fo^2^+2Fc^2^)/3'
_refine_ls_weighting_scheme calc
_refine_ls_wR_factor_gt 0.0517
_refine_ls_wR_factor_ref 0.0553
_reflns_number_gt 7601
_reflns_number_total 9177
_reflns_threshold_expression >2sigma(I)
_cod_data_source_file b912783f.txt
_cod_data_source_block pm037
_cod_original_sg_symbol_H-M 'P na21'
_cod_database_code 7024210

loop_
_symmetry_equiv_pos_as_xyz
'x, y, z'
'-x, -y, z+1/2'
'-x+1/2, y+1/2, z+1/2'
'x+1/2, -y+1/2, z'

loop_
_atom_site_label
_atom_site_type_symbol
_atom_site_fract_x
_atom_site_fract_y
_atom_site_fract_z
_atom_site_U_iso_or_equiv
_atom_site_adp_type
_atom_site_occupancy
_atom_site_symmetry_multiplicity
_atom_site_calc_flag
_atom_site_refinement_flags
C1 C 0.22362(11) 1.02234(16) 0.14613(19) 0.0209(5) Uani 1 1 d .
C2 C 0.25246(13) 1.09625(17) 0.20387(18) 0.0250(6) Uani 1 1 d .
H2 H 0.2415 1.1007 0.2706 0.030 Uiso 1 1 calc R
C3 C 0.29610(13) 1.16234(18) 0.16685(17) 0.0276(6) Uani 1 1 d .
H3 H 0.3147 1.2117 0.2079 0.033 Uiso 1 1 calc R
C4 C 0.31292(13) 1.15734(19) 0.07058(18) 0.0303(6) Uani 1 1 d .
H4 H 0.3438 1.2020 0.0452 0.036 Uiso 1 1 calc R
C5 C 0.28438(13) 1.08652(19) 0.01088(18) 0.0281(6) Uani 1 1 d .
H5 H 0.2961 1.0832 -0.0556 0.034 Uiso 1 1 calc R
C6 C 0.23875(12) 1.01996(17) 0.04634(17) 0.0204(5) Uani 1 1 d .
C7 C 0.20980(12) 0.94848(17) -0.02395(16) 0.0200(5) Uani 1 1 d .
C8 C 0.24990(13) 0.91463(18) -0.10752(18) 0.0267(6) Uani 1 1 d .
C9 C 0.23165(14) 0.9262(2) -0.20336(19) 0.0340(6) Uani 1 1 d .
H9 H 0.1928 0.9582 -0.2186 0.041 Uiso 1 1 calc R
C10 C 0.27065(17) 0.8908(2) -0.2775(2) 0.0463(8) Uani 1 1 d .
H10 H 0.2582 0.8994 -0.3432 0.056 Uiso 1 1 calc R
C11 C 0.32650(16) 0.8439(2) -0.2570(2) 0.0472(9) Uani 1 1 d .
H11 H 0.3524 0.8193 -0.3081 0.057 Uiso 1 1 calc R
C12 C 0.34483(16) 0.8326(2) -0.1624(2) 0.0459(8) Uani 1 1 d .
H12 H 0.3835 0.7999 -0.1478 0.055 Uiso 1 1 calc R
C13 C 0.30712(14) 0.8689(2) -0.0875(2) 0.0350(7) Uani 1 1 d .
H13 H 0.3207 0.8622 -0.0221 0.042 Uiso 1 1 calc R
C14 C 0.12350(12) 0.84899(18) -0.07939(17) 0.0235(5) Uani 1 1 d .
C15 C 0.13667(13) 0.74619(18) -0.07100(17) 0.0281(6) Uani 1 1 d .
C16 C 0.18333(16) 0.7072(2) 0.0021(2) 0.0418(8) Uani 1 1 d .
H16A H 0.1758 0.6351 0.0132 0.063 Uiso 1 1 calc R
H16B H 0.1784 0.7441 0.0633 0.063 Uiso 1 1 calc R
H16C H 0.2262 0.7169 -0.0227 0.063 Uiso 1 1 calc R
C17 C 0.10508(14) 0.6796(2) -0.13231(19) 0.0354(7) Uani 1 1 d .
H17 H 0.1141 0.6095 -0.1281 0.042 Uiso 1 1 calc R
C18 C 0.06079(15) 0.7127(2) -0.1994(2) 0.0396(7) Uani 1 1 d .
C19 C 0.02740(17) 0.6382(3) -0.2651(3) 0.0618(10) Uani 1 1 d .
H19A H -0.0114 0.6688 -0.2900 0.093 Uiso 1 1 calc R
H19B H 0.0170 0.5772 -0.2282 0.093 Uiso 1 1 calc R
H19C H 0.0550 0.6205 -0.3195 0.093 Uiso 1 1 calc R
C20 C 0.04858(14) 0.8147(2) -0.2046(2) 0.0386(7) Uani 1 1 d .
H20 H 0.0186 0.8383 -0.2506 0.046 Uiso 1 1 calc R
C21 C 0.07852(13) 0.8841(2) -0.14498(19) 0.0309(6) Uani 1 1 d .
C22 C 0.06349(15) 0.9957(2) -0.1535(2) 0.0445(8) Uani 1 1 d .
H22A H 0.0403 1.0177 -0.0957 0.067 Uiso 1 1 calc R
H22B H 0.0377 1.0073 -0.2114 0.067 Uiso 1 1 calc R
H22C H 0.1028 1.0341 -0.1588 0.067 Uiso 1 1 calc R
C23 C 0.17267(13) 0.99428(19) 0.39037(17) 0.0263(6) Uani 1 1 d .
C24 C 0.11771(15) 1.0501(2) 0.3787(2) 0.0393(7) Uani 1 1 d .
H24 H 0.0956 1.0474 0.3187 0.047 Uiso 1 1 calc R
C25 C 0.09493(16) 1.1093(2) 0.4532(2) 0.0463(8) Uani 1 1 d .
H25 H 0.0567 1.1458 0.4454 0.056 Uiso 1 1 calc R
C26 C 0.12800(16) 1.1152(2) 0.5390(2) 0.0470(8) Uani 1 1 d .
H26 H 0.1123 1.1554 0.5908 0.056 Uiso 1 1 calc R
C27 C 0.18285(16) 1.0640(2) 0.5502(2) 0.0474(8) Uani 1 1 d .
H27 H 0.2058 1.0702 0.6092 0.057 Uiso 1 1 calc R
C28 C 0.20603(14) 1.0023(2) 0.47635(19) 0.0352(7) Uani 1 1 d .
H28 H 0.2443 0.9662 0.4850 0.042 Uiso 1 1 calc R
C29 C 0.27212(12) 0.85987(17) 0.31191(18) 0.0247(6) Uani 1 1 d .
C30 C 0.28417(14) 0.8010(2) 0.3942(2) 0.0370(7) Uani 1 1 d .
H30 H 0.2522 0.7927 0.4419 0.044 Uiso 1 1 calc R
C31 C 0.34168(16) 0.7552(2) 0.4069(3) 0.0488(9) Uani 1 1 d .
H31 H 0.3493 0.7162 0.4636 0.059 Uiso 1 1 calc R
C32 C 0.38817(15) 0.7653(2) 0.3383(3) 0.0483(9) Uani 1 1 d .
H32 H 0.4278 0.7334 0.3474 0.058 Uiso 1 1 calc R
C33 C 0.37710(15) 0.8218(2) 0.2565(2) 0.0443(8) Uani 1 1 d .
H33 H 0.4091 0.8286 0.2087 0.053 Uiso 1 1 calc R
C34 C 0.31963(13) 0.8690(2) 0.2434(2) 0.0346(7) Uani 1 1 d .
H34 H 0.3126 0.9082 0.1866 0.042 Uiso 1 1 calc R
C35 C 0.14399(13) 0.79836(19) 0.31375(17) 0.0264(6) Uani 1 1 d .
C36 C 0.09289(14) 0.7992(2) 0.3779(2) 0.0370(7) Uani 1 1 d .
H36 H 0.0819 0.8594 0.4114 0.044 Uiso 1 1 calc R
C37 C 0.05855(17) 0.7119(3) 0.3922(2) 0.0548(10) Uani 1 1 d .
H37 H 0.0242 0.7120 0.4366 0.066 Uiso 1 1 calc R
C38 C 0.07325(18) 0.6255(3) 0.3436(3) 0.0585(11) Uani 1 1 d .
H38 H 0.0484 0.5667 0.3528 0.070 Uiso 1 1 calc R
C39 C 0.12400(18) 0.6228(2) 0.2809(3) 0.0523(10) Uani 1 1 d .
H39 H 0.1344 0.5622 0.2477 0.063 Uiso 1 1 calc R
C40 C 0.15997(15) 0.7099(2) 0.2667(2) 0.0364(7) Uani 1 1 d .
H40 H 0.1955 0.7082 0.2247 0.044 Uiso 1 1 calc R
C41 C 0.02856(16) 0.5642(2) 0.0686(2) 0.0494(8) Uani 1 1 d .
H41A H 0.0274 0.5640 0.1405 0.059 Uiso 1 1 calc R
H41B H 0.0502 0.6266 0.0475 0.059 Uiso 1 1 calc R
N1 N 0.18166(10) 0.94936(14) 0.18534(14) 0.0213(4) Uani 1 1 d .
N2 N 0.15246(10) 0.91925(14) -0.01232(14) 0.0222(5) Uani 1 1 d .
P1 P 0.19316(3) 0.90706(5) 0.29423(5) 0.02142(14) Uani 1 1 d .
Ni1 Ni 0.102212(14) 0.94611(2) 0.10756(2) 0.02383(7) Uani 1 1 d .
Br1 Br 0.071912(14) 1.119363(19) 0.10117(2) 0.03801(7) Uani 1 1 d .
Br2 Br 0.025484(13) 0.822733(19) 0.13748(2) 0.03417(7) Uani 1 1 d .
Cl1 Cl 0.07198(5) 0.45869(6) 0.02814(7) 0.0584(2) Uani 1 1 d .
Cl2 Cl -0.04742(5) 0.56495(8) 0.02494(8) 0.0782(3) Uani 1 1 d .

loop_
_atom_site_aniso_label
_atom_site_aniso_U_11
_atom_site_aniso_U_22
_atom_site_aniso_U_33
_atom_site_aniso_U_23
_atom_site_aniso_U_13
_atom_site_aniso_U_12
C1 0.0152(12) 0.0232(11) 0.0244(12) 0.0043(10) -0.0012(11) 0.0013(9)
C2 0.0295(16) 0.0281(13) 0.0173(12) 0.0005(10) -0.0009(11) -0.0001(11)
C3 0.0302(16) 0.0256(13) 0.0271(15) 0.0009(10) -0.0041(11) -0.0037(11)
C4 0.0285(17) 0.0313(13) 0.0310(15) 0.0081(11) 0.0008(12) -0.0116(12)
C5 0.0283(16) 0.0354(14) 0.0207(13) 0.0061(11) 0.0023(12) -0.0009(12)
C6 0.0214(14) 0.0231(12) 0.0167(12) 0.0026(10) -0.0029(10) 0.0014(10)
C7 0.0230(15) 0.0215(12) 0.0154(12) 0.0058(9) -0.0019(10) 0.0014(10)
C8 0.0278(16) 0.0282(13) 0.0242(14) -0.0009(11) 0.0041(11) -0.0026(12)
C9 0.0362(17) 0.0427(15) 0.0230(14) -0.0022(12) 0.0016(13) -0.0056(12)
C10 0.057(2) 0.058(2) 0.0235(16) -0.0081(14) 0.0076(15) -0.0092(17)
C11 0.059(2) 0.0397(17) 0.0426(19) -0.0142(14) 0.0247(17) -0.0077(16)
C12 0.042(2) 0.0379(16) 0.058(2) 0.0015(14) 0.0190(17) 0.0056(15)
C13 0.0365(19) 0.0382(15) 0.0304(15) 0.0031(12) 0.0063(13) 0.0043(13)
C14 0.0215(15) 0.0325(13) 0.0166(12) 0.0001(10) -0.0003(10) -0.0043(11)
C15 0.0324(17) 0.0298(14) 0.0222(13) 0.0021(11) 0.0046(12) -0.0018(12)
C16 0.056(2) 0.0319(15) 0.0377(17) -0.0003(13) -0.0066(15) 0.0075(15)
C17 0.0425(19) 0.0325(15) 0.0311(15) -0.0074(12) 0.0091(14) -0.0072(13)
C18 0.0327(19) 0.0563(19) 0.0297(16) -0.0149(15) 0.0005(14) -0.0123(14)
C19 0.057(3) 0.071(2) 0.057(2) -0.0259(18) -0.0069(19) -0.026(2)
C20 0.0270(17) 0.0584(19) 0.0304(15) -0.0042(14) -0.0078(13) -0.0035(14)
C21 0.0268(16) 0.0406(15) 0.0254(14) 0.0013(12) -0.0030(12) 0.0019(12)
C22 0.047(2) 0.0447(17) 0.0415(17) 0.0014(14) -0.0170(16) 0.0125(15)
C23 0.0267(15) 0.0322(13) 0.0200(13) 0.0052(11) 0.0049(11) -0.0031(11)
C24 0.043(2) 0.0481(17) 0.0265(15) -0.0009(13) 0.0030(13) 0.0088(15)
C25 0.046(2) 0.0562(19) 0.0367(17) 0.0014(15) 0.0117(16) 0.0133(16)
C26 0.045(2) 0.057(2) 0.0387(18) -0.0159(15) 0.0159(16) -0.0001(16)
C27 0.043(2) 0.071(2) 0.0278(16) -0.0111(15) -0.0001(14) -0.0074(17)
C28 0.0321(17) 0.0466(16) 0.0269(15) -0.0034(13) 0.0025(12) -0.0035(14)
C29 0.0242(15) 0.0242(12) 0.0256(14) 0.0014(10) -0.0052(11) -0.0034(10)
C30 0.0354(19) 0.0361(15) 0.0394(17) 0.0146(13) -0.0093(14) -0.0040(13)
C31 0.045(2) 0.0389(17) 0.063(2) 0.0153(15) -0.0263(18) 0.0019(15)
C32 0.0279(19) 0.0319(16) 0.085(3) 0.0048(16) -0.0177(18) 0.0026(13)
C33 0.0291(18) 0.0405(17) 0.063(2) 0.0006(16) 0.0016(15) 0.0032(14)
C34 0.0280(17) 0.0356(15) 0.0402(17) 0.0044(12) 0.0001(14) 0.0051(13)
C35 0.0245(15) 0.0320(14) 0.0227(13) 0.0139(11) -0.0084(11) -0.0074(11)
C36 0.0282(17) 0.0528(18) 0.0300(15) 0.0137(13) -0.0082(13) -0.0100(14)
C37 0.036(2) 0.082(3) 0.046(2) 0.035(2) -0.0132(16) -0.0288(19)
C38 0.058(3) 0.058(2) 0.060(2) 0.0367(19) -0.033(2) -0.037(2)
C39 0.068(3) 0.0344(16) 0.054(2) 0.0183(15) -0.037(2) -0.0126(16)
C40 0.0402(19) 0.0330(15) 0.0361(16) 0.0108(13) -0.0147(14) -0.0075(13)
C41 0.052(2) 0.0520(18) 0.0438(18) -0.0062(15) 0.0044(16) -0.0087(16)
N1 0.0232(13) 0.0241(10) 0.0165(10) 0.0029(8) 0.0012(9) -0.0045(9)
N2 0.0218(13) 0.0258(11) 0.0189(10) 0.0037(8) -0.0026(9) 0.0025(9)
P1 0.0206(4) 0.0249(3) 0.0187(3) 0.0046(3) -0.0008(3) -0.0026(3)
Ni1 0.01953(17) 0.03139(16) 0.02058(14) 0.00238(14) 0.00045(14) -0.00186(12)
Br1 0.03984(17) 0.03688(13) 0.03732(14) 0.00768(13) 0.01223(14) 0.00950(12)
Br2 0.02754(15) 0.04023(14) 0.03475(13) 0.00885(12) -0.00527(12) -0.00976(12)
Cl1 0.0603(6) 0.0461(5) 0.0689(6) 0.0065(4) 0.0065(5) 0.0006(4)
Cl2 0.0598(7) 0.0949(7) 0.0799(7) -0.0390(6) -0.0271(6) 0.0122(5)

loop_
_atom_type_symbol
_atom_type_description
_atom_type_scat_dispersion_real
_atom_type_scat_dispersion_imag
_atom_type_scat_source
C C 0.0033 0.0016 'International Tables Vol C Tables 4.2.6.8 and 6.1.1.4'
H H 0.0000 0.0000 'International Tables Vol C Tables 4.2.6.8 and 6.1.1.4'
N N 0.0061 0.0033 'International Tables Vol C Tables 4.2.6.8 and 6.1.1.4'
P P 0.1023 0.0942 'International Tables Vol C Tables 4.2.6.8 and 6.1.1.4'
Ni Ni 0.3393 1.1124 'International Tables Vol C Tables 4.2.6.8 and 6.1.1.4'
Br Br -0.2901 2.4595 'International Tables Vol C Tables 4.2.6.8 and 6.1.1.4'
Cl Cl 0.1484 0.1585 'International Tables Vol C Tables 4.2.6.8 and 6.1.1.4'

loop_
_geom_angle_atom_site_label_1
_geom_angle_atom_site_label_2
_geom_angle_atom_site_label_3
_geom_angle
C2 C1 C6 117.9(2)
C2 C1 N1 122.2(2)
C6 C1 N1 119.8(2)
C3 C2 C1 122.0(2)
C3 C2 H2 119.0
C1 C2 H2 119.0
C2 C3 C4 120.2(2)
C2 C3 H3 119.9
C4 C3 H3 119.9
C3 C4 C5 119.4(2)
C3 C4 H4 120.3
C5 C4 H4 120.3
C4 C5 C6 121.5(2)
C4 C5 H5 119.3
C6 C5 H5 119.3
C5 C6 C1 118.9(2)
C5 C6 C7 117.4(2)
C1 C6 C7 123.6(2)
N2 C7 C6 120.1(2)
N2 C7 C8 122.8(2)
C6 C7 C8 117.1(2)
C9 C8 C13 118.9(3)
C9 C8 C7 122.7(2)
C13 C8 C7 118.4(2)
C8 C9 C10 119.6(3)
C8 C9 H9 120.2
C10 C9 H9 120.2
C11 C10 C9 121.0(3)
C11 C10 H10 119.5
C9 C10 H10 119.5
C12 C11 C10 119.5(3)
C12 C11 H11 120.2
C10 C11 H11 120.2
C11 C12 C13 120.3(3)
C11 C12 H12 119.8
C13 C12 H12 119.8
C8 C13 C12 120.5(3)
C8 C13 H13 119.7
C12 C13 H13 119.7
C21 C14 C15 121.1(2)
C21 C14 N2 119.3(2)
C15 C14 N2 119.3(2)
C17 C15 C14 118.2(2)
C17 C15 C16 120.3(2)
C14 C15 C16 121.5(2)
C15 C16 H16A 109.5
C15 C16 H16B 109.5
H16A C16 H16B 109.5
C15 C16 H16C 109.5
H16A C16 H16C 109.5
H16B C16 H16C 109.5
C18 C17 C15 122.0(3)
C18 C17 H17 119.0
C15 C17 H17 119.0
C20 C18 C17 118.1(3)
C20 C18 C19 121.3(3)
C17 C18 C19 120.6(3)
C18 C19 H19A 109.5
C18 C19 H19B 109.5
H19A C19 H19B 109.5
C18 C19 H19C 109.5
H19A C19 H19C 109.5
H19B C19 H19C 109.5
C18 C20 C21 122.2(3)
C18 C20 H20 118.9
C21 C20 H20 118.9
C20 C21 C14 118.4(2)
C20 C21 C22 120.3(2)
C14 C21 C22 121.3(2)
C21 C22 H22A 109.5
C21 C22 H22B 109.5
H22A C22 H22B 109.5
C21 C22 H22C 109.5
H22A C22 H22C 109.5
H22B C22 H22C 109.5
C28 C23 C24 119.1(3)
C28 C23 P1 123.5(2)
C24 C23 P1 117.1(2)
C25 C24 C23 120.7(3)
C25 C24 H24 119.7
C23 C24 H24 119.7
C26 C25 C24 119.5(3)
C26 C25 H25 120.3
C24 C25 H25 120.3
C27 C26 C25 120.5(3)
C27 C26 H26 119.8
C25 C26 H26 119.8
C26 C27 C28 120.8(3)
C26 C27 H27 119.6
C28 C27 H27 119.6
C23 C28 C27 119.3(3)
C23 C28 H28 120.3
C27 C28 H28 120.3
C34 C29 C30 117.9(3)
C34 C29 P1 123.6(2)
C30 C29 P1 118.2(2)
C31 C30 C29 120.8(3)
C31 C30 H30 119.6
C29 C30 H30 119.6
C32 C31 C30 120.5(3)
C32 C31 H31 119.8
C30 C31 H31 119.8
C31 C32 C33 119.7(3)
C31 C32 H32 120.1
C33 C32 H32 120.1
C32 C33 C34 120.3(3)
C32 C33 H33 119.8
C34 C33 H33 119.8
C33 C34 C29 120.9(3)
C33 C34 H34 119.6
C29 C34 H34 119.6
C40 C35 C36 119.5(3)
C40 C35 P1 117.9(2)
C36 C35 P1 122.5(2)
C37 C36 C35 119.5(3)
C37 C36 H36 120.3
C35 C36 H36 120.3
C38 C37 C36 120.8(3)
C38 C37 H37 119.6
C36 C37 H37 119.6
C37 C38 C39 120.6(3)
C37 C38 H38 119.7
C39 C38 H38 119.7
C38 C39 C40 119.4(3)
C38 C39 H39 120.3
C40 C39 H39 120.3
C35 C40 C39 120.1(3)
C35 C40 H40 120.0
C39 C40 H40 120.0
Cl2 C41 Cl1 112.52(17)
Cl2 C41 H41A 109.1
Cl1 C41 H41A 109.1
Cl2 C41 H41B 109.1
Cl1 C41 H41B 109.1
H41A C41 H41B 107.8
C1 N1 P1 119.55(16)
C1 N1 Ni1 109.84(14)
P1 N1 Ni1 128.03(12)
C7 N2 C14 121.0(2)
C7 N2 Ni1 123.63(17)
C14 N2 Ni1 114.54(16)
N1 P1 C35 109.17(11)
N1 P1 C29 112.62(11)
C35 P1 C29 103.91(12)
N1 P1 C23 114.83(11)
C35 P1 C23 105.24(12)
C29 P1 C23 110.21(12)
N2 Ni1 N1 89.81(9)
N2 Ni1 Br2 113.06(6)
N1 Ni1 Br2 120.45(5)
N2 Ni1 Br1 106.55(6)
N1 Ni1 Br1 103.08(5)
Br2 Ni1 Br1 119.396(16)

loop_
_geom_bond_atom_site_label_1
_geom_bond_atom_site_label_2
_geom_bond_distance
C1 C2 1.402(3)
C1 C6 1.411(3)
C1 N1 1.420(3)
C2 C3 1.372(4)
C2 H2 0.9500
C3 C4 1.374(4)
C3 H3 0.9500
C4 C5 1.386(4)
C4 H4 0.9500
C5 C6 1.397(3)
C5 H5 0.9500
C6 C7 1.487(3)
C7 N2 1.286(3)
C7 C8 1.499(3)
C8 C9 1.383(4)
C8 C13 1.384(4)
C9 C10 1.395(4)
C9 H9 0.9500
C10 C11 1.367(5)
C10 H10 0.9500
C11 C12 1.367(4)
C11 H11 0.9500
C12 C13 1.390(4)
C12 H12 0.9500
C13 H13 0.9500
C14 C21 1.393(4)
C14 C15 1.395(3)
C14 N2 1.448(3)
C15 C17 1.392(4)
C15 C16 1.502(4)
C16 H16A 0.9800
C16 H16B 0.9800
C16 H16C 0.9800
C17 C18 1.388(4)
C17 H17 0.9500
C18 C20 1.379(4)
C18 C19 1.514(4)
C19 H19A 0.9800
C19 H19B 0.9800
C19 H19C 0.9800
C20 C21 1.386(4)
C20 H20 0.9500
C21 C22 1.517(4)
C22 H22A 0.9800
C22 H22B 0.9800
C22 H22C 0.9800
C23 C28 1.383(4)
C23 C24 1.390(4)
C23 P1 1.810(3)
C24 C25 1.380(4)
C24 H24 0.9500
C25 C26 1.376(4)
C25 H25 0.9500
C26 C27 1.356(4)
C26 H26 0.9500
C27 C28 1.394(4)
C27 H27 0.9500
C28 H28 0.9500
C29 C34 1.385(4)
C29 C30 1.399(3)
C29 P1 1.804(3)
C30 C31 1.374(4)
C30 H30 0.9500
C31 C32 1.372(5)
C31 H31 0.9500
C32 C33 1.372(4)
C32 H32 0.9500
C33 C34 1.381(4)
C33 H33 0.9500
C34 H34 0.9500
C35 C40 1.382(4)
C35 C36 1.398(4)
C35 P1 1.798(2)
C36 C37 1.382(4)
C36 H36 0.9500
C37 C38 1.362(5)
C37 H37 0.9500
C38 C39 1.379(5)
C38 H38 0.9500
C39 C40 1.397(4)
C39 H39 0.9500
C40 H40 0.9500
C41 Cl2 1.720(3)
C41 Cl1 1.764(3)
C41 H41A 0.9900
C41 H41B 0.9900
N1 P1 1.619(2)
N1 Ni1 1.997(2)
N2 Ni1 1.997(2)
Ni1 Br2 2.3429(4)
Ni1 Br1 2.3854(4)

loop_
_geom_torsion_atom_site_label_1
_geom_torsion_atom_site_label_2
_geom_torsion_atom_site_label_3
_geom_torsion_atom_site_label_4
_geom_torsion
C6 C1 C2 C3 -2.6(4)
N1 C1 C2 C3 175.6(2)
C1 C2 C3 C4 -0.1(4)
C2 C3 C4 C5 1.4(4)
C3 C4 C5 C6 0.1(4)
C4 C5 C6 C1 -2.8(4)
C4 C5 C6 C7 178.5(2)
C2 C1 C6 C5 4.0(3)
N1 C1 C6 C5 -174.3(2)
C2 C1 C6 C7 -177.5(2)
N1 C1 C6 C7 4.3(4)
C5 C6 C7 N2 -148.9(2)
C1 C6 C7 N2 32.6(3)
C5 C6 C7 C8 30.3(3)
C1 C6 C7 C8 -148.3(2)
N2 C7 C8 C9 55.1(3)
C6 C7 C8 C9 -124.0(3)
N2 C7 C8 C13 -124.1(3)
C6 C7 C8 C13 56.7(3)
C13 C8 C9 C10 0.8(4)
C7 C8 C9 C10 -178.5(3)
C8 C9 C10 C11 0.5(4)
C9 C10 C11 C12 -0.8(5)
C10 C11 C12 C13 -0.2(5)
C9 C8 C13 C12 -1.8(4)
C7 C8 C13 C12 177.5(2)
C11 C12 C13 C8 1.6(4)
C21 C14 C15 C17 2.1(4)
N2 C14 C15 C17 175.9(2)
C21 C14 C15 C16 -177.7(3)
N2 C14 C15 C16 -3.9(4)
C14 C15 C17 C18 -1.0(4)
C16 C15 C17 C18 178.7(3)
C15 C17 C18 C20 0.3(4)
C15 C17 C18 C19 179.9(3)
C17 C18 C20 C21 -0.6(4)
C19 C18 C20 C21 179.9(3)
C18 C20 C21 C14 1.6(4)
C18 C20 C21 C22 180.0(3)
C15 C14 C21 C20 -2.3(4)
N2 C14 C21 C20 -176.2(2)
C15 C14 C21 C22 179.2(3)
N2 C14 C21 C22 5.4(4)
C28 C23 C24 C25 -2.9(4)
P1 C23 C24 C25 172.4(2)
C23 C24 C25 C26 1.8(5)
C24 C25 C26 C27 0.6(5)
C25 C26 C27 C28 -1.7(5)
C24 C23 C28 C27 1.8(4)
P1 C23 C28 C27 -173.3(2)
C26 C27 C28 C23 0.5(4)
C34 C29 C30 C31 0.9(4)
P1 C29 C30 C31 173.8(2)
C29 C30 C31 C32 -0.8(4)
C30 C31 C32 C33 0.1(5)
C31 C32 C33 C34 0.5(5)
C32 C33 C34 C29 -0.3(4)
C30 C29 C34 C33 -0.4(4)
P1 C29 C34 C33 -172.9(2)
C40 C35 C36 C37 -0.9(4)
P1 C35 C36 C37 -177.5(2)
C35 C36 C37 C38 -1.0(4)
C36 C37 C38 C39 1.9(5)
C37 C38 C39 C40 -0.8(5)
C36 C35 C40 C39 2.1(4)
P1 C35 C40 C39 178.8(2)
C38 C39 C40 C35 -1.2(4)
C2 C1 N1 P1 -33.7(3)
C6 C1 N1 P1 144.48(19)
C2 C1 N1 Ni1 129.5(2)
C6 C1 N1 Ni1 -52.3(2)
C6 C7 N2 C14 -179.4(2)
C8 C7 N2 C14 1.4(3)
C6 C7 N2 Ni1 -10.3(3)
C8 C7 N2 Ni1 170.54(17)
C21 C14 N2 C7 -106.6(3)
C15 C14 N2 C7 79.4(3)
C21 C14 N2 Ni1 83.3(2)
C15 C14 N2 Ni1 -90.6(2)
C1 N1 P1 C35 -167.82(18)
Ni1 N1 P1 C35 32.32(18)
C1 N1 P1 C29 -52.9(2)
Ni1 N1 P1 C29 147.20(13)
C1 N1 P1 C23 74.3(2)
Ni1 N1 P1 C23 -85.56(16)
C40 C35 P1 N1 72.1(2)
C36 C35 P1 N1 -111.3(2)
C40 C35 P1 C29 -48.3(2)
C36 C35 P1 C29 128.4(2)
C40 C35 P1 C23 -164.15(19)
C36 C35 P1 C23 12.5(2)
C34 C29 P1 N1 6.7(3)
C30 C29 P1 N1 -165.79(19)
C34 C29 P1 C35 124.7(2)
C30 C29 P1 C35 -47.8(2)
C34 C29 P1 C23 -123.0(2)
C30 C29 P1 C23 64.5(2)
C28 C23 P1 N1 -143.8(2)
C24 C23 P1 N1 41.0(2)
C28 C23 P1 C35 96.1(2)
C24 C23 P1 C35 -79.1(2)
C28 C23 P1 C29 -15.4(3)
C24 C23 P1 C29 169.5(2)
C7 N2 Ni1 N1 -27.92(19)
C14 N2 Ni1 N1 141.83(16)
C7 N2 Ni1 Br2 -151.25(17)
C14 N2 Ni1 Br2 18.50(17)
C7 N2 Ni1 Br1 75.67(19)
C14 N2 Ni1 Br1 -114.58(15)
C1 N1 Ni1 N2 56.01(15)
P1 N1 Ni1 N2 -142.56(14)
C1 N1 Ni1 Br2 172.90(12)
P1 N1 Ni1 Br2 -25.67(16)
C1 N1 Ni1 Br1 -50.95(15)
P1 N1 Ni1 Br1 110.48(13)
